data_4020211
loop_
_publ_author_name
'Jean-Pierre Uttaro'
'G\'erard Audran'
'Honor\'e Monti'

_journal_name_full 'Journal of Organic Chemistry'
_journal_page_first 3484
_journal_page_last 3489
_journal_paper_doi 10.1021/jo050039s
_journal_volume 70
_journal_year 2005
_chemical_formula_sum 'C23 H34 O5 Si'
_chemical_formula_weight 418.59
_space_group_IT_number 2
_symmetry_cell_setting triclinic
_symmetry_space_group_name_Hall '-P 1'
_symmetry_space_group_name_H-M 'P -1'
_cell_angle_alpha 83.182(3)
_cell_angle_beta 79.392(4)
_cell_angle_gamma 77.474(4)
_cell_formula_units_Z 2
_cell_length_a 6.9030(3)
_cell_length_b 10.8770(7)
_cell_length_c 16.7280(9)
_cell_measurement_temperature 293(2)
_cell_volume 1201.08(11)
_diffrn_ambient_temperature 293(2)
_exptl_crystal_density_diffrn 1.157
_refine_diff_density_rms 0.066
_cod_depositor_comments
;
The following automatic conversions were performed:
'_symmetry_cell_setting' value 'Triclinic' changed to 'triclinic'
according to '/home/saulius/struct/CIF-dictionaries/cif_core.dic'
dictionary named 'cif_core.dic' version 2.4.1 from 2010-06-29.

Automatic conversion script
Id: cif_fix_enum 1527 2010-12-29 10:47:43Z saulius 
;
_cod_database_code 4020211

loop_
_symmetry_equiv_pos_as_xyz
'x, y, z'
'-x, -y, -z'

loop_
_atom_site_label
_atom_site_type_symbol
_atom_site_fract_x
_atom_site_fract_y
_atom_site_fract_z
_atom_site_U_iso_or_equiv
_atom_site_adp_type
_atom_site_occupancy
_atom_site_symmetry_multiplicity
_atom_site_calc_flag
_atom_site_refinement_flags
_atom_site_disorder_assembly
_atom_site_disorder_group
Si1 Si 0.43456(8) 0.75908(6) 0.14972(3) 0.0468(2) Uani 1 1 d . . .
O1 O -0.0819(3) 0.69796(15) 0.33495(9) 0.0555(4) Uani 1 1 d . . .
O2 O -0.2279(3) 0.88844(19) 0.28505(11) 0.0719(5) Uani 1 1 d . . .
O3 O 0.2865(3) 0.93763(15) 0.40640(9) 0.0547(4) Uani 1 1 d . . .
O4 O 0.2696(2) 0.77530(14) 0.23474(8) 0.0467(4) Uani 1 1 d . . .
O5 O 0.1285(3) 0.62220(14) 0.56143(9) 0.0546(4) Uani 1 1 d . . .
C1 C -0.0256(3) 0.75462(19) 0.45825(11) 0.0432(5) Uani 1 1 d . . .
C2 C -0.0252(3) 0.86884(18) 0.39401(11) 0.0425(4) Uani 1 1 d . . .
H2 H -0.1013 0.9496 0.4103 0.051 Uiso 1 1 d R . .
C3 C 0.1884(3) 0.87911(18) 0.35635(11) 0.0402(4) Uani 1 1 d . . .
C4 C 0.3142(3) 0.76316(18) 0.31584(11) 0.0420(4) Uani 1 1 d . . .
H4 H 0.4571 0.7638 0.3182 0.050 Uiso 1 1 d R . .
C5 C 0.2627(4) 0.63889(19) 0.35990(12) 0.0495(5) Uani 1 1 d . . .
H5A H 0.2932 0.5725 0.3154 0.059 Uiso 1 1 d R . .
H5B H 0.3483 0.6112 0.4069 0.059 Uiso 1 1 d R . .
C6 C 0.0436(4) 0.65127(19) 0.39801(12) 0.0480(5) Uani 1 1 d . . .
H6 H 0.0184 0.5630 0.4203 0.058 Uiso 1 1 d R . .
C7 C -0.1241(3) 0.8260(2) 0.33095(13) 0.0514(5) Uani 1 1 d . . .
C8 C -0.2396(4) 0.7531(3) 0.50370(15) 0.0630(6) Uani 1 1 d . . .
H8A H -0.2867 0.8254 0.5350 0.076 Uiso 1 1 d R . .
H8B H -0.3270 0.7554 0.4648 0.076 Uiso 1 1 d R . .
H8C H -0.2390 0.6774 0.5396 0.076 Uiso 1 1 d R . .
C9 C 0.2442(4) 1.0009(2) 0.32879(13) 0.0552(6) Uani 1 1 d . . .
H9A H 0.3750 0.9991 0.2852 0.066 Uiso 1 1 d R . .
H9B H 0.1323 1.0799 0.3357 0.066 Uiso 1 1 d R . .
C10 C 0.6446(5) 0.6256(3) 0.16607(19) 0.0842(9) Uani 1 1 d . . .
H10A H 0.6000 0.5473 0.1687 0.101 Uiso 1 1 d R . .
H10B H 0.7540 0.6282 0.1216 0.101 Uiso 1 1 d R . .
H10C H 0.6888 0.6319 0.2163 0.101 Uiso 1 1 d R . .
C11 C 0.5327(5) 0.9065(3) 0.11882(17) 0.0736(7) Uani 1 1 d . . .
H11A H 0.5824 0.9294 0.1638 0.088 Uiso 1 1 d R . .
H11B H 0.6398 0.8935 0.0732 0.088 Uiso 1 1 d R . .
H11C H 0.4263 0.9730 0.1038 0.088 Uiso 1 1 d R . .
C12 C 0.2870(4) 0.7302(2) 0.07278(13) 0.0559(6) Uani 1 1 d . . .
C13 C 0.2099(6) 0.6076(4) 0.1004(2) 0.0975(11) Uani 1 1 d . . .
H13A H 0.3204 0.5393 0.1086 0.117 Uiso 1 1 d R . .
H13B H 0.1173 0.6183 0.1507 0.117 Uiso 1 1 d R . .
H13C H 0.1423 0.5890 0.0594 0.117 Uiso 1 1 d R . .
C14 C 0.1127(5) 0.8406(4) 0.06463(19) 0.0906(11) Uani 1 1 d . . .
H14A H 0.0422 0.8274 0.0230 0.109 Uiso 1 1 d R . .
H14B H 0.0224 0.8474 0.1156 0.109 Uiso 1 1 d R . .
H14C H 0.1637 0.9170 0.0501 0.109 Uiso 1 1 d R . .
C15 C 0.4233(5) 0.7164(4) -0.01067(16) 0.0841(9) Uani 1 1 d . . .
H15A H 0.4747 0.7922 -0.0280 0.101 Uiso 1 1 d R . .
H15B H 0.5332 0.6462 -0.0062 0.101 Uiso 1 1 d R . .
H15C H 0.3470 0.7019 -0.0500 0.101 Uiso 1 1 d R . .
C16 C 0.1144(3) 0.74499(19) 0.51979(11) 0.0460(5) Uani 1 1 d . . .
H16A H 0.0595 0.8121 0.5579 0.055 Uiso 1 1 d R . .
H16B H 0.2467 0.7619 0.4953 0.055 Uiso 1 1 d R . .
C17 C 0.2524(4) 0.6022(2) 0.62311(14) 0.0610(6) Uani 1 1 d . . .
H17A H 0.3864 0.6275 0.5943 0.073 Uiso 1 1 d R . .
H17B H 0.2684 0.5087 0.6360 0.073 Uiso 1 1 d R . .
C18 C 0.1580(4) 0.6728(2) 0.69648(14) 0.0583(6) Uani 1 1 d . . .
C19 C -0.0207(5) 0.6490(3) 0.74069(16) 0.0776(8) Uani 1 1 d . . .
H19 H -0.1087 0.5847 0.7190 0.093 Uiso 1 1 d R . .
C20 C -0.1126(8) 0.7103(4) 0.8096(2) 0.1145(15) Uani 1 1 d . . .
H20 H -0.2549 0.6862 0.8431 0.137 Uiso 1 1 d R . .
C21 C -0.0274(12) 0.7949(4) 0.8349(2) 0.131(2) Uani 1 1 d . . .
H21 H -0.0804 0.8305 0.8998 0.158 Uiso 1 1 d R . .
C22 C 0.1462(11) 0.8236(4) 0.7937(3) 0.133(2) Uani 1 1 d . . .
H22 H 0.2297 0.9065 0.8064 0.159 Uiso 1 1 d R . .
C23 C 0.2425(7) 0.7615(3) 0.7222(2) 0.0959(11) Uani 1 1 d . . .
H23 H 0.3666 0.7789 0.6912 0.115 Uiso 1 1 d R . .

loop_
_atom_site_aniso_label
_atom_site_aniso_U_11
_atom_site_aniso_U_22
_atom_site_aniso_U_33
_atom_site_aniso_U_23
_atom_site_aniso_U_13
_atom_site_aniso_U_12
Si1 0.0402(4) 0.0586(4) 0.0362(3) 0.0020(2) -0.0005(2) -0.0060(2)
O1 0.0657(11) 0.0644(10) 0.0459(8) -0.0004(7) -0.0150(7) -0.0306(8)
O2 0.0579(11) 0.0958(14) 0.0660(11) 0.0163(9) -0.0275(8) -0.0215(9)
O3 0.0679(11) 0.0588(9) 0.0471(8) -0.0023(6) -0.0137(7) -0.0312(7)
O4 0.0439(8) 0.0619(9) 0.0324(7) -0.0019(6) -0.0022(5) -0.0108(6)
O5 0.0740(11) 0.0479(8) 0.0421(8) 0.0067(6) -0.0115(7) -0.0164(7)
C1 0.0473(12) 0.0469(11) 0.0352(9) 0.0003(8) -0.0008(8) -0.0157(8)
C2 0.0442(11) 0.0409(10) 0.0411(10) -0.0009(8) -0.0053(8) -0.0084(8)
C3 0.0466(11) 0.0430(10) 0.0333(9) 0.0003(7) -0.0075(7) -0.0152(8)
C4 0.0407(11) 0.0488(11) 0.0358(9) -0.0002(7) -0.0056(7) -0.0094(8)
C5 0.0624(14) 0.0407(10) 0.0412(10) -0.0034(8) -0.0037(9) -0.0053(9)
C6 0.0649(14) 0.0422(10) 0.0401(10) 0.0013(8) -0.0079(9) -0.0207(9)
C7 0.0450(12) 0.0665(14) 0.0446(11) 0.0050(9) -0.0074(9) -0.0202(10)
C8 0.0523(14) 0.0803(16) 0.0545(13) 0.0016(11) 0.0046(10) -0.0244(11)
C9 0.0728(16) 0.0477(12) 0.0474(11) 0.0013(9) -0.0053(10) -0.0238(10)
C10 0.0618(18) 0.100(2) 0.0699(17) 0.0016(15) -0.0025(13) 0.0166(15)
C11 0.0743(19) 0.093(2) 0.0587(14) 0.0073(13) -0.0046(12) -0.0404(15)
C12 0.0530(13) 0.0698(14) 0.0432(11) -0.0123(10) 0.0005(9) -0.0117(10)
C13 0.103(3) 0.111(3) 0.094(2) -0.029(2) -0.001(2) -0.055(2)
C14 0.067(2) 0.128(3) 0.0722(18) -0.0252(18) -0.0308(14) 0.0166(17)
C15 0.083(2) 0.121(3) 0.0444(13) -0.0222(14) 0.0025(13) -0.0151(17)
C16 0.0580(13) 0.0445(10) 0.0351(9) 0.0013(8) -0.0047(8) -0.0140(9)
C17 0.0609(15) 0.0626(14) 0.0547(13) 0.0116(10) -0.0130(10) -0.0079(11)
C18 0.0822(18) 0.0502(12) 0.0459(11) 0.0127(9) -0.0273(11) -0.0154(11)
C19 0.106(2) 0.0666(16) 0.0540(14) 0.0000(12) 0.0047(14) -0.0217(15)
C20 0.173(4) 0.093(2) 0.0597(18) -0.0007(17) 0.013(2) -0.017(3)
C21 0.252(7) 0.079(3) 0.059(2) 0.0005(18) -0.043(3) -0.012(3)
C22 0.247(7) 0.077(2) 0.106(3) -0.005(2) -0.105(4) -0.039(3)
C23 0.134(3) 0.086(2) 0.090(2) 0.0157(17) -0.063(2) -0.044(2)

loop_
_geom_bond_atom_site_label_1
_geom_bond_atom_site_label_2
_geom_bond_distance
_geom_bond_site_symmetry_2
_geom_bond_publ_flag
Si1 O4 1.6512(13) . ?
Si1 C10 1.851(3) . ?
Si1 C11 1.855(3) . ?
Si1 C12 1.874(2) . ?
O1 C7 1.356(3) . ?
O1 C6 1.462(3) . ?
O2 C7 1.196(3) . ?
O3 C9 1.444(3) . ?
O3 C3 1.445(2) . ?
O4 C4 1.431(2) . ?
O5 C16 1.423(2) . ?
O5 C17 1.426(3) . ?
C1 C16 1.517(3) . ?
C1 C8 1.535(3) . ?
C1 C6 1.538(3) . ?
C1 C2 1.543(3) . ?
C2 C3 1.515(3) . ?
C2 C7 1.522(3) . ?
C2 H2 0.9621 . ?
C3 C9 1.458(3) . ?
C3 C4 1.522(3) . ?
C4 C5 1.540(3) . ?
C4 H4 0.9964 . ?
C5 C6 1.513(3) . ?
C5 H5A 1.0592 . ?
C5 H5B 1.0473 . ?
C6 H6 1.0264 . ?
C8 H8A 0.9600 . ?
C8 H8B 0.9601 . ?
C8 H8C 0.9599 . ?
C9 H9A 1.0492 . ?
C9 H9B 1.0253 . ?
C10 H10A 0.9601 . ?
C10 H10B 0.9599 . ?
C10 H10C 0.9603 . ?
C11 H11A 0.9600 . ?
C11 H11B 0.9599 . ?
C11 H11C 0.9600 . ?
C12 C14 1.517(4) . ?
C12 C13 1.532(4) . ?
C12 C15 1.537(3) . ?
C13 H13A 0.9600 . ?
C13 H13B 0.9600 . ?
C13 H13C 0.9600 . ?
C14 H14A 0.9600 . ?
C14 H14B 0.9600 . ?
C14 H14C 0.9601 . ?
C15 H15A 0.9600 . ?
C15 H15B 0.9600 . ?
C15 H15C 0.9600 . ?
C16 H16A 0.9927 . ?
C16 H16B 0.9762 . ?
C17 C18 1.494(4) . ?
C17 H17A 1.0385 . ?
C17 H17B 1.0000 . ?
C18 C23 1.375(4) . ?
C18 C19 1.376(4) . ?
C19 C20 1.380(4) . ?
C19 H19 1.1466 . ?
C20 C21 1.339(7) . ?
C20 H20 1.1054 . ?
C21 C22 1.347(8) . ?
C21 H21 1.1635 . ?
C22 C23 1.426(7) . ?
C22 H22 1.2272 . ?
C23 H23 0.9600 . ?
